data_7043324
loop_
_publ_author_name
'Uslu, Aylin'
'T\"umay, S\"ureyya O\(guz'
'\,Senocak, Ahmet'
'Yuksel, Fatma'
'\"Ozcan, Elif'
'Ye\,silot, Serkan'

_publ_section_title
;
 Imidazole/Benzimidazole-Modified Cyclotriphosphazenes as Highly Selective
 Fluorescent Probes for Cu2+: Synthesis, Configurational Isomers, and
 Crystal Structures
;
_journal_name_full 'Dalton Trans.'
_journal_paper_doi 10.1039/C7DT01134B
_journal_year 2017
_chemical_absolute_configuration unk
_chemical_formula_sum 'C24 H20 Cl2 N3 O2 P3'
_chemical_formula_weight 546.24
_chemical_name_common cyclophosphazene
_space_group_crystal_system monoclinic
_space_group_IT_number 4
_space_group_name_Hall 'P 2yb'
_space_group_name_H-M_alt 'P 1 21 1'
_symmetry_space_group_name_Hall 'P 2yb'
_symmetry_space_group_name_H-M 'P 1 21 1'
_atom_sites_solution_hydrogens geom
_audit_update_record
;
2017-01-06 deposited with the CCDC.
2017-06-13 downloaded from the CCDC.
;
_cell_angle_alpha 90
_cell_angle_beta 92.3800(17)
_cell_angle_gamma 90
_cell_formula_units_Z 2
_cell_length_a 7.6214(2)
_cell_length_b 17.2180(4)
_cell_length_c 9.4330(2)
_cell_measurement_reflns_used 5510
_cell_measurement_temperature 120.(2)
_cell_measurement_theta_max 26.7119
_cell_measurement_theta_min 2.4636
_cell_volume 1236.78(5)
_computing_cell_refinement 'SAINT V8.34A (Bruker AXS Inc., 2013)'
_computing_data_reduction 'SAINT V8.34A (Bruker AXS Inc., 2013)'
_computing_structure_refinement 'SHELXL-2014 (Sheldrick, 2014)'
_computing_structure_solution 'SHELXS-97 (Sheldrick, 2008)'
_diffrn_ambient_temperature 120.(2)
_diffrn_detector_area_resol_mean 8.3333
_diffrn_measured_fraction_theta_full 0.999
_diffrn_measured_fraction_theta_max 0.999
_diffrn_measurement_device_type 'Bruker APEX-II CCD'
_diffrn_measurement_method '\f and \w scans'
_diffrn_radiation_monochromator multilayer
_diffrn_radiation_type MoK\a
_diffrn_radiation_wavelength 0.71073
_diffrn_reflns_av_R_equivalents 0.0481
_diffrn_reflns_av_unetI/netI 0.0530
_diffrn_reflns_limit_h_max 10
_diffrn_reflns_limit_h_min -10
_diffrn_reflns_limit_k_max 22
_diffrn_reflns_limit_k_min -22
_diffrn_reflns_limit_l_max 11
_diffrn_reflns_limit_l_min -12
_diffrn_reflns_number 22613
_diffrn_reflns_theta_full 28.31
_diffrn_reflns_theta_max 28.31
_diffrn_reflns_theta_min 2.16
_diffrn_source ImuS
_exptl_absorpt_coefficient_mu 0.485
_exptl_absorpt_correction_T_max 0.94
_exptl_absorpt_correction_T_min 0.88
_exptl_absorpt_correction_type multi-scan
_exptl_absorpt_process_details 'SADABS V2014/2 (Bruker AXS Inc.)'
_exptl_crystal_colour colourless
_exptl_crystal_density_diffrn 1.467
_exptl_crystal_density_method 'not measured'
_exptl_crystal_description block
_exptl_crystal_F_000 560
_exptl_crystal_size_max 0.296
_exptl_crystal_size_mid 0.180
_exptl_crystal_size_min 0.130
_refine_diff_density_max 0.307
_refine_diff_density_min -0.280
_refine_ls_abs_structure_details
;
Flack x determined using 2337 quotients [(I+)-(I-)]/[(I+)+(I-)]
(Parsons, Flack and Wagner, Acta Cryst. B69 (2013) 249-259).
;
_refine_ls_abs_structure_Flack -0.03(3)
_refine_ls_extinction_method none
_refine_ls_goodness_of_fit_ref 1.052
_refine_ls_hydrogen_treatment constr
_refine_ls_matrix_type full
_refine_ls_number_parameters 307
_refine_ls_number_reflns 6139
_refine_ls_number_restraints 1
_refine_ls_restrained_S_all 1.052
_refine_ls_R_factor_all 0.0445
_refine_ls_R_factor_gt 0.0357
_refine_ls_shift/su_max 0.000
_refine_ls_shift/su_mean 0.000
_refine_ls_structure_factor_coef Fsqd
_refine_ls_weighting_details 'w=1/[\s^2^(Fo^2^)+(0.0286P)^2^+0.1478P] where P=(Fo^2^+2Fc^2^)/3'
_refine_ls_weighting_scheme calc
_refine_ls_wR_factor_gt 0.0696
_refine_ls_wR_factor_ref 0.0732
_reflns_number_gt 5387
_reflns_number_total 6139
_reflns_threshold_expression 'I > 2\s(I)'
_cod_data_source_file c7dt01134b2.cif
_cod_data_source_block I
_cod_database_code 7043324

loop_
_space_group_symop_operation_xyz
'x, y, z'
'-x, y+1/2, -z'

loop_
_atom_site_type_symbol
_atom_site_label
_atom_site_fract_x
_atom_site_fract_y
_atom_site_fract_z
_atom_site_U_iso_or_equiv
_atom_site_adp_type
_atom_site_calc_flag
_atom_site_refinement_flags_adp
_atom_site_refinement_flags_posn
_atom_site_occupancy
P P1 0.68943(10) 0.58302(5) 0.27328(8) 0.01317(17) Uani d . . 1
P P2 0.73489(11) 0.44099(5) 0.14148(9) 0.01632(18) Uani d . . 1
P P3 0.40342(11) 0.50365(5) 0.15363(9) 0.01672(19) Uani d . . 1
N N1 0.8077(3) 0.50911(16) 0.2365(3) 0.0163(6) Uani d . . 1
N N2 0.5281(3) 0.43316(17) 0.1190(3) 0.0228(6) Uani d . . 1
N N3 0.4812(3) 0.57316(16) 0.2430(3) 0.0157(6) Uani d . . 1
O O1 0.8160(3) 0.36015(13) 0.1893(2) 0.0223(6) Uani d . . 1
O O2 0.2297(3) 0.47234(14) 0.2197(2) 0.0208(5) Uani d . . 1
Cl Cl1 0.84317(11) 0.44429(6) -0.04974(8) 0.0259(2) Uani d . . 1
Cl Cl2 0.29212(11) 0.54324(6) -0.03021(9) 0.0284(2) Uani d . . 1
C C1 0.7229(4) 0.60279(19) 0.4587(3) 0.0157(7) Uani d . . 1
C C2 0.8193(4) 0.6658(2) 0.5108(4) 0.0199(7) Uani d . . 1
H H2 0.8721 0.7007 0.4472 0.024 Uiso calc U R 1
C C3 0.8382(5) 0.6776(2) 0.6569(4) 0.0257(8) Uani d . . 1
H H3 0.9046 0.7203 0.6932 0.031 Uiso calc U R 1
C C4 0.7597(5) 0.6267(2) 0.7488(4) 0.0263(8) Uani d . . 1
H H4 0.7721 0.6351 0.8483 0.032 Uiso calc U R 1
C C5 0.6635(5) 0.5639(2) 0.6970(3) 0.0233(8) Uani d . . 1
H H5 0.6093 0.5296 0.7608 0.028 Uiso calc U R 1
C C6 0.6465(4) 0.5512(2) 0.5528(3) 0.0182(7) Uani d . . 1
H H6 0.5829 0.5073 0.5173 0.022 Uiso calc U R 1
C C7 0.7611(4) 0.66502(19) 0.1738(3) 0.0174(7) Uani d . . 1
C C8 0.6384(5) 0.7201(2) 0.1258(4) 0.0225(8) Uani d . . 1
H H8 0.5195 0.7157 0.1512 0.027 Uiso calc U R 1
C C9 0.6893(5) 0.7813(2) 0.0409(4) 0.0293(9) Uani d . . 1
H H9 0.6054 0.8187 0.008 0.035 Uiso calc U R 1
C C10 0.8620(5) 0.7876(2) 0.0044(4) 0.0280(9) Uani d . . 1
H H10 0.8968 0.8292 -0.0544 0.034 Uiso calc U R 1
C C11 0.9843(5) 0.7340(2) 0.0527(4) 0.0302(9) Uani d . . 1
H H11 1.1035 0.7394 0.0286 0.036 Uiso calc U R 1
C C12 0.9347(5) 0.6725(2) 0.1358(4) 0.0232(8) Uani d . . 1
H H12 1.0194 0.6352 0.1673 0.028 Uiso calc U R 1
C C13 0.7744(4) 0.3234(2) 0.3176(4) 0.0192(7) Uani d . . 1
C C14 0.8319(4) 0.3541(2) 0.4454(4) 0.0220(8) Uani d . . 1
H H14 0.8911 0.4027 0.4501 0.026 Uiso calc U R 1
C C15 0.8011(5) 0.3124(2) 0.5675(4) 0.0308(9) Uani d . . 1
H H15 0.839 0.3327 0.6573 0.037 Uiso calc U R 1
C C16 0.7157(5) 0.2413(2) 0.5601(5) 0.0340(10) Uani d . . 1
H H16 0.697 0.2125 0.6439 0.041 Uiso calc U R 1
C C17 0.6581(5) 0.2131(2) 0.4296(4) 0.0318(9) Uani d . . 1
H H17 0.598 0.1648 0.4243 0.038 Uiso calc U R 1
C C18 0.6863(5) 0.2535(2) 0.3070(4) 0.0291(9) Uani d . . 1
H H18 0.6461 0.2339 0.2173 0.035 Uiso calc U R 1
C C19 0.2358(4) 0.4553(2) 0.3674(3) 0.0207(8) Uani d . . 1
C C20 0.1697(4) 0.5109(2) 0.4573(3) 0.0205(7) Uani d . . 1
H H20 0.1271 0.5593 0.4214 0.025 Uiso calc U R 1
C C21 0.1675(4) 0.4939(2) 0.6012(4) 0.0251(8) Uani d . . 1
H H21 0.1199 0.5303 0.6649 0.03 Uiso calc U R 1
C C22 0.2352(5) 0.4236(2) 0.6521(4) 0.0296(9) Uani d . . 1
H H22 0.2349 0.4124 0.7507 0.036 Uiso calc U R 1
C C23 0.3026(5) 0.3704(2) 0.5602(4) 0.0291(9) Uani d . . 1
H H23 0.3492 0.3228 0.5958 0.035 Uiso calc U R 1
C C24 0.3029(5) 0.3858(2) 0.4159(4) 0.0240(8) Uani d . . 1
H H24 0.3487 0.3491 0.352 0.029 Uiso calc U R 1

loop_
_atom_site_aniso_label
_atom_site_aniso_U_11
_atom_site_aniso_U_22
_atom_site_aniso_U_33
_atom_site_aniso_U_12
_atom_site_aniso_U_13
_atom_site_aniso_U_23
P1 0.0130(4) 0.0121(4) 0.0143(4) 0.0004(3) -0.0001(3) 0.0004(3)
P2 0.0180(4) 0.0134(4) 0.0177(4) 0.0020(4) 0.0028(3) -0.0008(4)
P3 0.0151(4) 0.0195(5) 0.0156(4) -0.0005(4) 0.0000(3) -0.0023(4)
N1 0.0141(13) 0.0154(14) 0.0193(13) 0.0006(12) 0.0006(10) 0.0000(12)
N2 0.0187(14) 0.0195(16) 0.0301(16) -0.0006(12) 0.0007(12) -0.0084(13)
N3 0.0119(12) 0.0175(15) 0.0178(13) 0.0016(11) 0.0008(10) 0.0006(12)
O1 0.0289(14) 0.0163(13) 0.0221(13) 0.0055(10) 0.0067(11) 0.0025(10)
O2 0.0155(11) 0.0287(14) 0.0182(12) -0.0057(10) 0.0008(9) -0.0024(10)
Cl1 0.0313(5) 0.0288(5) 0.0180(4) 0.0094(4) 0.0057(3) 0.0019(4)
Cl2 0.0252(4) 0.0433(6) 0.0164(4) 0.0011(4) -0.0033(3) 0.0011(4)
C1 0.0153(16) 0.0170(18) 0.0147(15) 0.0024(13) -0.0001(12) 0.0007(13)
C2 0.0201(17) 0.0186(19) 0.0208(18) -0.0007(14) -0.0003(14) 0.0006(14)
C3 0.0270(19) 0.026(2) 0.0233(18) -0.0049(16) -0.0036(15) -0.0037(16)
C4 0.032(2) 0.033(2) 0.0131(17) 0.0021(17) -0.0035(15) -0.0012(16)
C5 0.0249(18) 0.027(2) 0.0178(16) 0.0008(15) -0.0010(14) 0.0070(15)
C6 0.0199(16) 0.0143(17) 0.0200(16) -0.0008(14) -0.0026(13) 0.0032(14)
C7 0.0238(17) 0.0172(18) 0.0110(15) -0.0028(14) 0.0010(13) 0.0000(13)
C8 0.0257(19) 0.0169(19) 0.0251(19) 0.0015(15) 0.0036(15) 0.0017(15)
C9 0.046(2) 0.0158(19) 0.025(2) 0.0034(17) -0.0035(18) 0.0062(16)
C10 0.045(2) 0.022(2) 0.0171(17) -0.0168(18) 0.0004(16) 0.0049(15)
C11 0.026(2) 0.038(2) 0.027(2) -0.0162(18) 0.0028(16) 0.0040(18)
C12 0.0210(17) 0.028(2) 0.0210(18) -0.0047(16) -0.0008(14) 0.0034(15)
C13 0.0167(17) 0.0162(18) 0.0251(18) 0.0017(14) 0.0048(14) 0.0046(15)
C14 0.0171(17) 0.0202(19) 0.0290(19) -0.0025(14) 0.0033(15) 0.0021(15)
C15 0.030(2) 0.035(2) 0.028(2) 0.0043(18) 0.0034(16) 0.0021(18)
C16 0.027(2) 0.032(2) 0.043(2) 0.0069(18) 0.0097(18) 0.020(2)
C17 0.024(2) 0.021(2) 0.051(3) -0.0043(16) 0.0089(18) 0.0112(19)
C18 0.028(2) 0.0163(19) 0.042(2) -0.0003(16) -0.0027(18) -0.0005(17)
C19 0.0172(16) 0.025(2) 0.0198(16) -0.0063(14) -0.0010(13) 0.0002(15)
C20 0.0168(15) 0.0207(18) 0.0237(17) 0.0004(14) -0.0022(13) -0.0019(15)
C21 0.0269(18) 0.028(2) 0.0208(17) -0.0019(16) 0.0016(14) -0.0047(16)
C22 0.033(2) 0.031(2) 0.0245(19) -0.0048(17) -0.0002(16) 0.0052(17)
C23 0.027(2) 0.020(2) 0.039(2) -0.0004(16) -0.0009(17) 0.0070(17)
C24 0.0200(18) 0.0210(19) 0.031(2) -0.0032(15) 0.0057(15) -0.0024(16)

loop_
_atom_type_symbol
_atom_type_description
_atom_type_scat_dispersion_real
_atom_type_scat_dispersion_imag
_atom_type_scat_source
C C 0.0033 0.0016 'International Tables Vol C Tables 4.2.6.8 and 6.1.1.4'
H H 0.0000 0.0000 'International Tables Vol C Tables 4.2.6.8 and 6.1.1.4'
N N 0.0061 0.0033 'International Tables Vol C Tables 4.2.6.8 and 6.1.1.4'
O O 0.0106 0.0060 'International Tables Vol C Tables 4.2.6.8 and 6.1.1.4'
P P 0.1023 0.0942 'International Tables Vol C Tables 4.2.6.8 and 6.1.1.4'
Cl Cl 0.1484 0.1585 'International Tables Vol C Tables 4.2.6.8 and 6.1.1.4'

loop_
_geom_angle_atom_site_label_1
_geom_angle_atom_site_label_2
_geom_angle_atom_site_label_3
_geom_angle
N1 P1 N3 115.86(14)
N1 P1 C1 107.67(14)
N3 P1 C1 107.04(14)
N1 P1 C7 108.96(15)
N3 P1 C7 108.05(15)
C1 P1 C7 109.11(15)
N1 P2 O1 111.80(13)
N1 P2 N2 117.85(15)
O1 P2 N2 109.73(15)
N1 P2 Cl1 110.06(11)
O1 P2 Cl1 96.35(10)
N2 P2 Cl1 108.89(11)
N3 P3 O2 110.65(13)
N3 P3 N2 118.67(14)
O2 P3 N2 109.85(15)
N3 P3 Cl2 109.91(11)
O2 P3 Cl2 97.19(9)
N2 P3 Cl2 108.41(11)
P2 N1 P1 121.95(15)
P3 N2 P2 120.54(18)
P3 N3 P1 121.64(17)
C13 O1 P2 122.7(2)
C19 O2 P3 117.56(18)
C2 C1 C6 120.0(3)
C2 C1 P1 123.1(3)
C6 C1 P1 116.9(2)
C1 C2 C3 119.7(3)
C1 C2 H2 120.2
C3 C2 H2 120.2
C4 C3 C2 119.8(3)
C4 C3 H3 120.1
C2 C3 H3 120.1
C5 C4 C3 120.6(3)
C5 C4 H4 119.7
C3 C4 H4 119.7
C6 C5 C4 120.0(3)
C6 C5 H5 120.0
C4 C5 H5 120.0
C5 C6 C1 120.0(3)
C5 C6 H6 120.0
C1 C6 H6 120.0
C12 C7 C8 119.0(3)
C12 C7 P1 121.5(3)
C8 C7 P1 119.4(3)
C9 C8 C7 120.3(3)
C9 C8 H8 119.9
C7 C8 H8 119.9
C10 C9 C8 119.7(3)
C10 C9 H9 120.1
C8 C9 H9 120.1
C11 C10 C9 120.4(3)
C11 C10 H10 119.8
C9 C10 H10 119.8
C10 C11 C12 120.3(4)
C10 C11 H11 119.8
C12 C11 H11 119.8
C11 C12 C7 120.3(3)
C11 C12 H12 119.9
C7 C12 H12 119.9
C14 C13 C18 122.5(3)
C14 C13 O1 120.3(3)
C18 C13 O1 117.0(3)
C13 C14 C15 118.1(3)
C13 C14 H14 120.9
C15 C14 H14 120.9
C14 C15 C16 120.7(4)
C14 C15 H15 119.6
C16 C15 H15 119.6
C17 C16 C15 119.2(4)
C17 C16 H16 120.4
C15 C16 H16 120.4
C18 C17 C16 121.1(4)
C18 C17 H17 119.4
C16 C17 H17 119.4
C17 C18 C13 118.3(4)
C17 C18 H18 120.9
C13 C18 H18 120.9
C24 C19 C20 122.6(3)
C24 C19 O2 120.2(3)
C20 C19 O2 117.3(3)
C19 C20 C21 118.1(3)
C19 C20 H20 121.0
C21 C20 H20 121.0
C20 C21 C22 120.0(4)
C20 C21 H21 120.0
C22 C21 H21 120.0
C23 C22 C21 120.3(4)
C23 C22 H22 119.9
C21 C22 H22 119.9
C22 C23 C24 120.5(4)
C22 C23 H23 119.8
C24 C23 H23 119.8
C19 C24 C23 118.5(4)
C19 C24 H24 120.7
C23 C24 H24 120.7

loop_
_geom_bond_atom_site_label_1
_geom_bond_atom_site_label_2
_geom_bond_distance
P1 N1 1.606(3)
P1 N3 1.610(3)
P1 C1 1.790(3)
P1 C7 1.793(3)
P2 N1 1.564(3)
P2 O1 1.581(2)
P2 N2 1.587(3)
P2 Cl1 2.0153(12)
P3 N3 1.566(3)
P3 O2 1.581(2)
P3 N2 1.584(3)
P3 Cl2 2.0173(12)
O1 C13 1.413(4)
O2 C19 1.422(4)
C1 C2 1.388(4)
C1 C6 1.400(5)
C2 C3 1.394(5)
C2 H2 0.95
C3 C4 1.385(5)
C3 H3 0.95
C4 C5 1.384(5)
C4 H4 0.95
C5 C6 1.379(4)
C5 H5 0.95
C6 H6 0.95
C7 C12 1.391(5)
C7 C8 1.394(5)
C8 C9 1.388(5)
C8 H8 0.95
C9 C10 1.379(6)
C9 H9 0.95
C10 C11 1.375(6)
C10 H10 0.95
C11 C12 1.380(5)
C11 H11 0.95
C12 H12 0.95
C13 C14 1.372(5)
C13 C18 1.379(5)
C14 C15 1.386(5)
C14 H14 0.95
C15 C16 1.386(6)
C15 H15 0.95
C16 C17 1.378(6)
C16 H16 0.95
C17 C18 1.375(6)
C17 H17 0.95
C18 H18 0.95
C19 C24 1.372(5)
C19 C20 1.388(5)
C20 C21 1.390(5)
C20 H20 0.95
C21 C22 1.393(5)
C21 H21 0.95
C22 C23 1.375(5)
C22 H22 0.95
C23 C24 1.387(5)
C23 H23 0.95
C24 H24 0.95

loop_
_geom_torsion_atom_site_label_1
_geom_torsion_atom_site_label_2
_geom_torsion_atom_site_label_3
_geom_torsion_atom_site_label_4
_geom_torsion
O1 P2 N1 P1 -146.33(17)
N2 P2 N1 P1 -17.8(3)
Cl1 P2 N1 P1 107.83(17)
N3 P1 N1 P2 15.6(2)
C1 P1 N1 P2 135.32(19)
C7 P1 N1 P2 -106.5(2)
N3 P3 N2 P2 -14.3(3)
O2 P3 N2 P2 -142.94(18)
Cl2 P3 N2 P2 111.96(18)
N1 P2 N2 P3 16.9(3)
O1 P2 N2 P3 146.33(19)
Cl1 P2 N2 P3 -109.37(18)
O2 P3 N3 P1 140.67(17)
N2 P3 N3 P1 12.4(3)
Cl2 P3 N3 P1 -113.14(16)
N1 P1 N3 P3 -12.7(2)
C1 P1 N3 P3 -132.79(19)
C7 P1 N3 P3 109.8(2)
N1 P2 O1 C13 69.9(3)
N2 P2 O1 C13 -62.8(3)
Cl1 P2 O1 C13 -175.5(2)
N3 P3 O2 C19 -50.4(3)
N2 P3 O2 C19 82.5(3)
Cl2 P3 O2 C19 -164.9(2)
N1 P1 C1 C2 107.2(3)
N3 P1 C1 C2 -127.6(3)
C7 P1 C1 C2 -10.9(3)
N1 P1 C1 C6 -72.8(3)
N3 P1 C1 C6 52.4(3)
C7 P1 C1 C6 169.1(2)
C6 C1 C2 C3 -0.5(5)
P1 C1 C2 C3 179.5(3)
C1 C2 C3 C4 -0.4(5)
C2 C3 C4 C5 0.4(6)
C3 C4 C5 C6 0.6(6)
C4 C5 C6 C1 -1.5(5)
C2 C1 C6 C5 1.5(5)
P1 C1 C6 C5 -178.5(3)
N1 P1 C7 C12 -29.8(3)
N3 P1 C7 C12 -156.5(3)
C1 P1 C7 C12 87.5(3)
N1 P1 C7 C8 146.1(3)
N3 P1 C7 C8 19.5(3)
C1 P1 C7 C8 -96.6(3)
C12 C7 C8 C9 0.2(5)
P1 C7 C8 C9 -175.8(3)
C7 C8 C9 C10 -0.2(5)
C8 C9 C10 C11 -0.6(6)
C9 C10 C11 C12 1.3(6)
C10 C11 C12 C7 -1.2(5)
C8 C7 C12 C11 0.5(5)
P1 C7 C12 C11 176.4(3)
P2 O1 C13 C14 -69.5(4)
P2 O1 C13 C18 115.1(3)
C18 C13 C14 C15 0.8(5)
O1 C13 C14 C15 -174.4(3)
C13 C14 C15 C16 0.4(5)
C14 C15 C16 C17 -1.2(6)
C15 C16 C17 C18 0.9(6)
C16 C17 C18 C13 0.2(6)
C14 C13 C18 C17 -1.1(5)
O1 C13 C18 C17 174.2(3)
P3 O2 C19 C24 -81.7(3)
P3 O2 C19 C20 99.1(3)
C24 C19 C20 C21 -1.9(5)
O2 C19 C20 C21 177.3(3)
C19 C20 C21 C22 1.8(5)
C20 C21 C22 C23 -0.7(5)
C21 C22 C23 C24 -0.4(6)
C20 C19 C24 C23 0.8(5)
O2 C19 C24 C23 -178.4(3)
C22 C23 C24 C19 0.4(5)
